data_4107785
loop_
_publ_author_name
'Shui-Ming Lu'
'Howard Alper'

_publ_section_title
;
 Sequence of Intramolecular Carbonylation and Asymmetric Hydrogenation
 Reactions: Highly Regio- and Enantioselective Synthesis of Medium Ring
 Tricyclic Lactams
;
_journal_name_full 'Journal of the American Chemical Society'
_journal_page_first 6451
_journal_page_last 6455
_journal_paper_doi 10.1021/ja7111417
_journal_volume 130
_journal_year 2008
_chemical_absolute_configuration ad
_chemical_formula_sum 'C15 H12 Cl N O2'
_chemical_formula_weight 273.71
_chemical_name_systematic
; 
 ? 
;
_space_group_IT_number 5
_symmetry_cell_setting monoclinic
_symmetry_space_group_name_Hall 'C 2y'
_symmetry_space_group_name_H-M 'C 1 2 1'
_atom_sites_solution_hydrogens geom
_atom_sites_solution_primary direct
_atom_sites_solution_secondary difmap
_audit_creation_method SHELXL-97
_cell_angle_alpha 90.00
_cell_angle_beta 105.889(2)
_cell_angle_gamma 90.00
_cell_formula_units_Z 4
_cell_length_a 18.342(3)
_cell_length_b 4.9532(7)
_cell_length_c 14.966(2)
_cell_measurement_reflns_used 3111
_cell_measurement_temperature 202(2)
_cell_measurement_theta_max 25.71
_cell_measurement_theta_min 2.31
_cell_volume 1307.7(3)
_computing_cell_refinement 'Bruker SMART'
_computing_data_collection 'Bruker SMART'
_computing_data_reduction 'Bruker SAINT'
_computing_molecular_graphics 'Bruker SHELXTL'
_computing_publication_material 'Bruker SHELXTL'
_computing_structure_refinement 'SHELXL-97 (Sheldrick, 1997)'
_computing_structure_solution 'SHELXS-97 (Sheldrick, 1990)'
_diffrn_ambient_temperature 202(2)
_diffrn_measured_fraction_theta_full 0.984
_diffrn_measured_fraction_theta_max 0.984
_diffrn_measurement_device_type 'CCD area detector'
_diffrn_measurement_method 'phi and omega scans'
_diffrn_radiation_monochromator graphite
_diffrn_radiation_source 'fine-focus sealed tube'
_diffrn_radiation_type MoK\a
_diffrn_radiation_wavelength 0.71073
_diffrn_reflns_av_R_equivalents 0.0311
_diffrn_reflns_av_sigmaI/netI 0.0465
_diffrn_reflns_limit_h_max 22
_diffrn_reflns_limit_h_min -22
_diffrn_reflns_limit_k_max 6
_diffrn_reflns_limit_k_min -6
_diffrn_reflns_limit_l_max 18
_diffrn_reflns_limit_l_min -18
_diffrn_reflns_number 5641
_diffrn_reflns_theta_full 25.72
_diffrn_reflns_theta_max 25.72
_diffrn_reflns_theta_min 2.31
_exptl_absorpt_coefficient_mu 0.288
_exptl_absorpt_correction_T_max 0.9857
_exptl_absorpt_correction_T_min 0.8983
_exptl_absorpt_correction_type multi-scan
_exptl_absorpt_process_details SADABS
_exptl_crystal_colour colorless
_exptl_crystal_density_diffrn 1.390
_exptl_crystal_density_meas ?
_exptl_crystal_description needle
_exptl_crystal_F_000 568
_exptl_crystal_size_max 0.38
_exptl_crystal_size_mid 0.08
_exptl_crystal_size_min 0.05
_refine_diff_density_max 0.200
_refine_diff_density_min -0.236
_refine_diff_density_rms 0.043
_refine_ls_abs_structure_details 'Flack H D (1983), Acta Cryst. A39, 876-881'
_refine_ls_abs_structure_Flack 0.02(9)
_refine_ls_extinction_method none
_refine_ls_goodness_of_fit_ref 1.073
_refine_ls_hydrogen_treatment constr
_refine_ls_matrix_type full
_refine_ls_number_parameters 172
_refine_ls_number_reflns 2448
_refine_ls_number_restraints 1
_refine_ls_restrained_S_all 1.073
_refine_ls_R_factor_all 0.0576
_refine_ls_R_factor_gt 0.0401
_refine_ls_shift/su_max 0.000
_refine_ls_shift/su_mean 0.000
_refine_ls_structure_factor_coef Fsqd
_refine_ls_weighting_details 'calc w=1/[\s^2^(Fo^2^)+(0.0511P)^2^+0.2105P] where P=(Fo^2^+2Fc^2^)/3'
_refine_ls_weighting_scheme calc
_refine_ls_wR_factor_gt 0.0950
_refine_ls_wR_factor_ref 0.1037
_reflns_number_gt 1983
_reflns_number_total 2448
_reflns_threshold_expression >2sigma(I)
_cod_data_source_file ja7111417-file004.cif
_cod_data_source_block sad
_cod_depositor_comments
;
The following automatic conversions were performed:

'_exptl_crystal_density_meas' value 'n/a' was changed to '?' - the
value is perceived as not measured.

Automatic conversion script
Id: cif_fix_values 3008 2015-01-20 13:52:24Z robertas 
;
_cod_database_code 4107785

loop_
_symmetry_equiv_pos_as_xyz
'x, y, z'
'-x, y, -z'
'x+1/2, y+1/2, z'
'-x+1/2, y+1/2, -z'

loop_
_atom_site_label
_atom_site_type_symbol
_atom_site_fract_x
_atom_site_fract_y
_atom_site_fract_z
_atom_site_U_iso_or_equiv
_atom_site_adp_type
_atom_site_occupancy
_atom_site_symmetry_multiplicity
_atom_site_calc_flag
_atom_site_refinement_flags
Cl1 Cl 0.59871(5) 0.7814(2) 0.57687(5) 0.0684(3) Uani 1 1 d .
N1 N 0.58705(14) 0.6123(5) 0.08272(16) 0.0397(6) Uani 1 1 d .
H1A H 0.5675 0.6424 0.0230 0.048 Uiso 1 1 calc R
O1 O 0.67741(10) 0.9062(4) 0.22453(13) 0.0325(5) Uani 1 1 d .
O2 O 0.47750(11) 0.7326(4) 0.11252(13) 0.0404(5) Uani 1 1 d .
C1 C 0.66479(16) 0.5494(6) 0.11373(18) 0.0326(6) Uani 1 1 d .
C2 C 0.69846(19) 0.3519(6) 0.0722(2) 0.0418(8) Uani 1 1 d .
H2A H 0.6688 0.2534 0.0204 0.050 Uiso 1 1 calc R
C3 C 0.77495(18) 0.2992(7) 0.1063(2) 0.0455(8) Uani 1 1 d .
H3A H 0.7976 0.1636 0.0778 0.055 Uiso 1 1 calc R
C4 C 0.81909(18) 0.4418(6) 0.1815(2) 0.0430(8) Uani 1 1 d .
H4A H 0.8717 0.4035 0.2045 0.052 Uiso 1 1 calc R
C5 C 0.78649(17) 0.6389(6) 0.2227(2) 0.0379(7) Uani 1 1 d .
H5A H 0.8165 0.7372 0.2742 0.045 Uiso 1 1 calc R
C6 C 0.71051(16) 0.6932(5) 0.18931(19) 0.0310(6) Uani 1 1 d .
C7 C 0.65882(15) 0.8615(5) 0.30792(18) 0.0292(6) Uani 1 1 d .
C8 C 0.69302(17) 1.0286(6) 0.3818(2) 0.0360(7) Uani 1 1 d .
H8A H 0.7297 1.1572 0.3754 0.043 Uiso 1 1 calc R
C9 C 0.67394(17) 1.0088(6) 0.4641(2) 0.0404(7) Uani 1 1 d .
H9A H 0.6964 1.1249 0.5146 0.048 Uiso 1 1 calc R
C10 C 0.62211(16) 0.8192(7) 0.47197(18) 0.0421(8) Uani 1 1 d .
C11 C 0.58662(16) 0.6516(6) 0.39902(19) 0.0342(7) Uani 1 1 d .
H11A H 0.5503 0.5233 0.4067 0.041 Uiso 1 1 calc R
C12 C 0.60421(15) 0.6710(5) 0.31351(18) 0.0285(6) Uani 1 1 d .
C13 C 0.56743(16) 0.4828(5) 0.23255(18) 0.0312(7) Uani 1 1 d .
H13A H 0.6067 0.3482 0.2275 0.037 Uiso 1 1 calc R
C14 C 0.50011(15) 0.3244(6) 0.2468(2) 0.0407(7) Uani 1 1 d .
H14A H 0.5151 0.2322 0.3069 0.061 Uiso 1 1 calc R
H14B H 0.4837 0.1907 0.1970 0.061 Uiso 1 1 calc R
H14C H 0.4583 0.4487 0.2454 0.061 Uiso 1 1 calc R
C15 C 0.54100(16) 0.6293(5) 0.13803(19) 0.0320(6) Uani 1 1 d .

loop_
_atom_site_aniso_label
_atom_site_aniso_U_11
_atom_site_aniso_U_22
_atom_site_aniso_U_33
_atom_site_aniso_U_23
_atom_site_aniso_U_13
_atom_site_aniso_U_12
Cl1 0.0581(6) 0.1213(9) 0.0276(4) -0.0159(5) 0.0146(4) -0.0205(6)
N1 0.0354(14) 0.0586(17) 0.0211(12) 0.0039(12) 0.0007(11) 0.0046(12)
O1 0.0378(11) 0.0309(10) 0.0301(11) 0.0039(8) 0.0113(9) 0.0033(8)
O2 0.0335(11) 0.0516(13) 0.0302(10) -0.0034(10) -0.0014(8) 0.0111(10)
C1 0.0370(16) 0.0403(16) 0.0224(14) 0.0064(13) 0.0111(12) 0.0030(13)
C2 0.056(2) 0.0441(19) 0.0276(14) 0.0022(13) 0.0154(14) 0.0022(15)
C3 0.056(2) 0.0464(18) 0.0427(17) 0.0110(17) 0.0279(16) 0.0152(17)
C4 0.0386(18) 0.0515(19) 0.0433(19) 0.0101(16) 0.0188(15) 0.0077(15)
C5 0.0351(16) 0.0433(16) 0.0347(16) 0.0078(14) 0.0086(14) -0.0017(13)
C6 0.0345(15) 0.0326(15) 0.0279(14) 0.0066(11) 0.0123(12) 0.0013(12)
C7 0.0248(14) 0.0356(16) 0.0253(14) 0.0027(11) 0.0034(11) 0.0055(12)
C8 0.0331(16) 0.0363(16) 0.0343(16) -0.0006(13) 0.0019(13) -0.0003(13)
C9 0.0375(18) 0.0482(18) 0.0306(16) -0.0102(14) 0.0014(13) 0.0002(15)
C10 0.0349(16) 0.067(2) 0.0214(13) -0.0031(15) 0.0036(12) 0.0039(16)
C11 0.0289(15) 0.0440(17) 0.0281(15) 0.0000(13) 0.0051(12) 0.0010(13)
C12 0.0271(14) 0.0318(14) 0.0230(13) 0.0020(11) 0.0007(11) 0.0069(11)
C13 0.0346(16) 0.0324(16) 0.0243(14) -0.0015(11) 0.0043(12) 0.0045(12)
C14 0.0359(17) 0.0435(18) 0.0429(18) -0.0074(14) 0.0113(14) -0.0081(14)
C15 0.0323(16) 0.0338(15) 0.0252(14) -0.0053(12) -0.0003(12) 0.0017(13)

loop_
_atom_type_symbol
_atom_type_description
_atom_type_scat_dispersion_real
_atom_type_scat_dispersion_imag
_atom_type_scat_source
C C 0.0033 0.0016 'International Tables Vol C Tables 4.2.6.8 and 6.1.1.4'
H H 0.0000 0.0000 'International Tables Vol C Tables 4.2.6.8 and 6.1.1.4'
N N 0.0061 0.0033 'International Tables Vol C Tables 4.2.6.8 and 6.1.1.4'
O O 0.0106 0.0060 'International Tables Vol C Tables 4.2.6.8 and 6.1.1.4'
Cl Cl 0.1484 0.1585 'International Tables Vol C Tables 4.2.6.8 and 6.1.1.4'

loop_
_geom_angle_atom_site_label_1
_geom_angle_atom_site_label_2
_geom_angle_atom_site_label_3
_geom_angle
C15 N1 C1 124.3(2)
C6 O1 C7 117.16(19)
C2 C1 C6 118.5(3)
C2 C1 N1 122.8(3)
C6 C1 N1 118.8(2)
C3 C2 C1 119.9(3)
C2 C3 C4 120.8(3)
C5 C4 C3 119.8(3)
C6 C5 C4 119.9(3)
C5 C6 O1 121.0(3)
C5 C6 C1 121.2(3)
O1 C6 C1 117.6(2)
C8 C7 C12 122.1(3)
C8 C7 O1 116.7(2)
C12 C7 O1 121.0(2)
C9 C8 C7 120.1(3)
C10 C9 C8 118.8(3)
C9 C10 C11 122.2(3)
C9 C10 Cl1 120.0(2)
C11 C10 Cl1 117.8(2)
C10 C11 C12 120.1(3)
C7 C12 C11 116.6(2)
C7 C12 C13 122.2(2)
C11 C12 C13 121.2(2)
C14 C13 C12 113.6(2)
C14 C13 C15 107.8(2)
C12 C13 C15 113.5(2)
O2 C15 N1 122.5(3)
O2 C15 C13 120.8(3)
N1 C15 C13 116.4(2)

loop_
_geom_bond_atom_site_label_1
_geom_bond_atom_site_label_2
_geom_bond_distance
Cl1 C10 1.747(3)
N1 C15 1.337(4)
N1 C1 1.408(4)
O1 C6 1.391(3)
O1 C7 1.398(3)
O2 C15 1.233(3)
C1 C2 1.391(4)
C1 C6 1.404(4)
C2 C3 1.380(4)
C3 C4 1.387(5)
C4 C5 1.376(4)
C5 C6 1.372(4)
C7 C8 1.386(4)
C7 C12 1.395(4)
C8 C9 1.373(4)
C9 C10 1.364(4)
C10 C11 1.384(4)
C11 C12 1.406(4)
C12 C13 1.531(4)
C13 C14 1.526(4)
C13 C15 1.545(4)
